data_7006945
loop_
_publ_author_name
'Weidner, Tobias'
'Kr\"amer, Andreas'
'Bruhn, Clemens'
'Zharnikov, Michael'
'Shaporenko, Andrey'
'Siemeling, Ulrich'
'Tr\"ager, Frank'

_publ_section_title
;
 Novel tripod ligands for prickly self-assembled monolayers.
;
_journal_issue 23
_journal_name_full 'Dalton transactions (Cambridge, England : 2003)'
_journal_page_first 2767
_journal_page_last 2777
_journal_paper_doi 10.1039/b515727g
_journal_year 2006
_chemical_formula_moiety '(C21 H24 O3 S3 Si W); 0.5(C4 H8 O)'
_chemical_formula_sum 'C23 H28 O3.5 S3 Si W'
_chemical_formula_weight 668.57
_chemical_name_systematic
;
?
;
_space_group_IT_number 14
_symmetry_cell_setting monoclinic
_symmetry_Int_Tables_number 14
_symmetry_space_group_name_Hall '-P 2yn'
_symmetry_space_group_name_H-M 'P 1 21/n 1'
_atom_sites_solution_hydrogens geom
_atom_sites_solution_primary direct
_atom_sites_solution_secondary difmap
_audit_creation_method SHELXL-97
_cell_angle_alpha 90.00
_cell_angle_beta 91.271(3)
_cell_angle_gamma 90.00
_cell_formula_units_Z 8
_cell_length_a 9.8433(4)
_cell_length_b 41.729(2)
_cell_length_c 13.1267(5)
_cell_measurement_reflns_used 58959
_cell_measurement_temperature 173(2)
_cell_measurement_theta_max 25.52
_cell_measurement_theta_min 1.65
_cell_volume 5390.5(4)
_computing_structure_refinement 'SHELXL-97 (Sheldrick, 1997)'
_computing_structure_solution 'SHELXS-97 (Sheldrick, 1990)'
_diffrn_ambient_temperature 173(2)
_diffrn_detector 'image plate (34 cm diameter)'
_diffrn_detector_area_resol_mean 6.67
_diffrn_detector_type STOE
_diffrn_measured_fraction_theta_full 0.987
_diffrn_measured_fraction_theta_max 0.987
_diffrn_measurement_details ' 527 frames, detector distance = 135 mm'
_diffrn_measurement_device '2-circle goniometer'
_diffrn_measurement_device_type 'STOE IPDS 2'
_diffrn_measurement_method 'rotation method'
_diffrn_radiation_collimation '0.5 mm diameter, multiple pinhole'
_diffrn_radiation_monochromator 'plane graphite'
_diffrn_radiation_polarisn_norm 0
_diffrn_radiation_type 'Mo K\a'
_diffrn_radiation_wavelength 0.71073
_diffrn_reflns_av_R_equivalents 0.0803
_diffrn_reflns_av_sigmaI/netI 0.0639
_diffrn_reflns_limit_h_max 11
_diffrn_reflns_limit_h_min -11
_diffrn_reflns_limit_k_max 49
_diffrn_reflns_limit_k_min -49
_diffrn_reflns_limit_l_max 15
_diffrn_reflns_limit_l_min -15
_diffrn_reflns_number 45135
_diffrn_reflns_theta_full 25.00
_diffrn_reflns_theta_max 25.00
_diffrn_reflns_theta_min 1.63
_diffrn_source 'sealed X-ray tube, 12 x 0.4 mm long-fine focus'
_diffrn_source_current 30
_diffrn_source_power 1.50
_diffrn_source_voltage 50
_diffrn_standards_decay_% 0
_exptl_absorpt_coefficient_mu 4.586
_exptl_absorpt_correction_T_max 0.697
_exptl_absorpt_correction_T_min 0.336
_exptl_absorpt_correction_type integration
_exptl_crystal_colour green
_exptl_crystal_density_diffrn 1.648
_exptl_crystal_density_method 'not measured'
_exptl_crystal_description plate
_exptl_crystal_F_000 2640
_exptl_crystal_size_max 0.30
_exptl_crystal_size_mid 0.18
_exptl_crystal_size_min 0.09
_refine_diff_density_max 0.935
_refine_diff_density_min -1.345
_refine_diff_density_rms 0.118
_refine_ls_extinction_coef 0.00066(6)
_refine_ls_extinction_expression Fc^*^=kFc[1+0.001xFc^2^\l^3^/sin(2\q)]^-1/4^
_refine_ls_extinction_method SHELXL
_refine_ls_goodness_of_fit_ref 0.947
_refine_ls_hydrogen_treatment constr
_refine_ls_matrix_type full
_refine_ls_number_parameters 585
_refine_ls_number_reflns 9369
_refine_ls_number_restraints 0
_refine_ls_restrained_S_all 0.947
_refine_ls_R_factor_all 0.0644
_refine_ls_R_factor_gt 0.0403
_refine_ls_shift/su_max 0.002
_refine_ls_shift/su_mean 0.000
_refine_ls_structure_factor_coef Fsqd
_refine_ls_weighting_details 'calc w=1/[\s^2^(Fo^2^)+(0.0495P)^2^+0.0000P] where P=(Fo^2^+2Fc^2^)/3'
_refine_ls_weighting_scheme calc
_refine_ls_wR_factor_gt 0.0860
_refine_ls_wR_factor_ref 0.0928
_reflns_number_gt 6676
_reflns_number_total 9369
_reflns_threshold_expression >2sigma(I)
_cod_data_source_file b515727g.txt
_cod_data_source_block i0045
_cod_original_cell_volume 5390.4(4)
_cod_original_sg_symbol_H-M 'P 21/n'
_cod_original_formula_sum 'C23 H28 O3.50 S3 Si W'
_cod_database_code 7006945

loop_
_symmetry_equiv_pos_as_xyz
'x, y, z'
'-x+1/2, y+1/2, -z+1/2'
'-x, -y, -z'
'x-1/2, -y-1/2, z-1/2'

loop_
_atom_site_label
_atom_site_type_symbol
_atom_site_fract_x
_atom_site_fract_y
_atom_site_fract_z
_atom_site_U_iso_or_equiv
_atom_site_adp_type
_atom_site_occupancy
_atom_site_symmetry_multiplicity
_atom_site_calc_flag
_atom_site_refinement_flags
_atom_site_disorder_assembly
_atom_site_disorder_group
C1 C 0.6969(7) 0.22618(19) 0.4426(5) 0.0482(18) Uani 1 1 d . . .
H1A H 0.7001 0.2389 0.3791 0.058 Uiso 1 1 calc R . .
H1B H 0.6023 0.2187 0.4508 0.058 Uiso 1 1 calc R . .
C2 C 0.9564(7) 0.20375(17) 0.3481(5) 0.0441(17) Uani 1 1 d . . .
H2A H 1.0376 0.1904 0.3626 0.053 Uiso 1 1 calc R . .
H2B H 0.9292 0.2006 0.2758 0.053 Uiso 1 1 calc R . .
C3 C 0.8826(8) 0.18009(19) 0.5653(5) 0.0519(19) Uani 1 1 d . . .
H3A H 0.8140 0.1854 0.6168 0.062 Uiso 1 1 calc R . .
H3B H 0.9025 0.1569 0.5699 0.062 Uiso 1 1 calc R . .
C4 C 0.6527(8) 0.2879(2) 0.5227(7) 0.063(2) Uani 1 1 d . . .
H4A H 0.5552 0.2832 0.5186 0.076 Uiso 1 1 calc R . .
H4B H 0.6820 0.2967 0.4574 0.076 Uiso 1 1 calc R . .
H4C H 0.6705 0.3037 0.5768 0.076 Uiso 1 1 calc R . .
C5 C 1.1707(8) 0.2461(2) 0.3286(6) 0.059(2) Uani 1 1 d . . .
H5A H 1.1733 0.2396 0.2570 0.070 Uiso 1 1 calc R . .
H5B H 1.2242 0.2311 0.3705 0.070 Uiso 1 1 calc R . .
H5C H 1.2088 0.2677 0.3360 0.070 Uiso 1 1 calc R . .
C6 C 1.0692(9) 0.1942(2) 0.7232(5) 0.064(2) Uani 1 1 d . . .
H6C H 1.1520 0.2054 0.7460 0.076 Uiso 1 1 calc R . .
H6B H 1.0814 0.1711 0.7324 0.076 Uiso 1 1 calc R . .
H6A H 0.9924 0.2015 0.7635 0.076 Uiso 1 1 calc R . .
C7 C 1.1916(8) 0.27142(17) 0.5770(5) 0.0477(18) Uani 1 1 d . . .
C8 C 0.9776(7) 0.27342(19) 0.7048(6) 0.0492(18) Uani 1 1 d . . .
C9 C 0.9688(7) 0.30899(19) 0.5271(5) 0.0433(17) Uani 1 1 d . . .
C10 C 0.7212(8) 0.15500(18) 0.3750(5) 0.0480(17) Uani 1 1 d . . .
C11 C 0.6853(9) 0.1285(2) 0.4354(6) 0.061(2) Uani 1 1 d . . .
H11A H 0.7122 0.1280 0.5053 0.074 Uiso 1 1 calc R . .
C12 C 0.6113(9) 0.1031(2) 0.3941(6) 0.061(2) Uani 1 1 d . . .
H12A H 0.5873 0.0857 0.4365 0.074 Uiso 1 1 calc R . .
C13 C 0.5711(7) 0.10279(18) 0.2902(6) 0.0479(17) Uani 1 1 d . . .
C14 C 0.6066(7) 0.12891(18) 0.2300(5) 0.0463(17) Uani 1 1 d . . .
H14A H 0.5802 0.1292 0.1600 0.056 Uiso 1 1 calc R . .
C15 C 0.6805(7) 0.15463(17) 0.2710(5) 0.0445(17) Uani 1 1 d . . .
H15A H 0.7036 0.1721 0.2284 0.053 Uiso 1 1 calc R . .
C16 C 0.4898(7) 0.07563(19) 0.2475(6) 0.0516(18) Uani 1 1 d . . .
C17 C 0.5092(7) 0.06386(19) 0.1479(6) 0.0537(19) Uani 1 1 d . . .
H17A H 0.5738 0.0742 0.1063 0.064 Uiso 1 1 calc R . .
C18 C 0.4378(9) 0.0380(2) 0.1086(7) 0.068(2) Uani 1 1 d . . .
H18A H 0.4544 0.0304 0.0418 0.081 Uiso 1 1 calc R . .
C19 C 0.3413(10) 0.0232(2) 0.1685(7) 0.075(3) Uani 1 1 d . . .
H19A H 0.2922 0.0052 0.1433 0.090 Uiso 1 1 calc R . .
C20 C 0.3166(10) 0.0350(2) 0.2665(7) 0.074(3) Uani 1 1 d . . .
H20A H 0.2476 0.0254 0.3056 0.088 Uiso 1 1 calc R . .
C21 C 0.3899(9) 0.0604(2) 0.3077(6) 0.061(2) Uani 1 1 d . . .
H21A H 0.3739 0.0675 0.3752 0.074 Uiso 1 1 calc R . .
C22 C 0.4385(8) 0.36049(18) 0.5771(6) 0.0509(18) Uani 1 1 d . . .
H22A H 0.4945 0.3454 0.5375 0.061 Uiso 1 1 calc R . .
H22B H 0.3938 0.3481 0.6312 0.061 Uiso 1 1 calc R . .
C23 C 0.4529(9) 0.4297(2) 0.6611(6) 0.060(2) Uani 1 1 d . . .
H23A H 0.3592 0.4239 0.6799 0.072 Uiso 1 1 calc R . .
H23B H 0.4950 0.4416 0.7190 0.072 Uiso 1 1 calc R . .
C24 C 0.6879(8) 0.4007(2) 0.5433(5) 0.057(2) Uani 1 1 d . . .
H24A H 0.7277 0.4220 0.5593 0.068 Uiso 1 1 calc R . .
H24B H 0.7613 0.3846 0.5511 0.068 Uiso 1 1 calc R . .
C25 C 0.2675(10) 0.3441(2) 0.4107(7) 0.071(2) Uani 1 1 d . . .
H25A H 0.3458 0.3388 0.3691 0.107 Uiso 0.717(3) 1 calc PR . .
H25B H 0.1903 0.3500 0.3662 0.107 Uiso 0.717(3) 1 calc PR . .
H25C H 0.2433 0.3255 0.4520 0.107 Uiso 0.717(3) 1 calc PR . .
C26 C 0.3150(8) 0.48317(19) 0.5785(6) 0.056(2) Uani 1 1 d . . .
H26A H 0.2265 0.4725 0.5733 0.084 Uiso 0.717(3) 1 calc PR . .
H26B H 0.3176 0.5008 0.5293 0.084 Uiso 0.717(3) 1 calc PR . .
H26C H 0.3288 0.4917 0.6476 0.084 Uiso 0.717(3) 1 calc PR . .
C27 C 0.7553(10) 0.4236(3) 0.3498(7) 0.089(3) Uani 1 1 d . . .
H27A H 0.7612 0.4449 0.3807 0.134 Uiso 0.717(3) 1 calc PR . .
H27B H 0.7316 0.4257 0.2772 0.134 Uiso 0.717(3) 1 calc PR . .
H27C H 0.8432 0.4127 0.3576 0.134 Uiso 0.717(3) 1 calc PR . .
C28 C 0.4357(8) 0.4631(2) 0.3057(6) 0.056(2) Uani 1 1 d . A .
C29 C 0.3878(15) 0.4035(2) 0.2502(8) 0.103(4) Uani 1 1 d . A .
C30 C 0.2068(10) 0.4342(3) 0.3639(8) 0.097(4) Uani 1 1 d . A .
C31 C 0.6315(7) 0.37701(17) 0.7611(5) 0.0441(17) Uani 1 1 d . . .
C32 C 0.5820(8) 0.38606(19) 0.8589(5) 0.0510(18) Uani 1 1 d . . .
H32A H 0.5035 0.3992 0.8628 0.061 Uiso 1 1 calc R . .
C33 C 0.6483(8) 0.37576(19) 0.9491(5) 0.0516(19) Uani 1 1 d . . .
H33A H 0.6140 0.3823 1.0129 0.062 Uiso 1 1 calc R . .
C34 C 0.7634(7) 0.35615(18) 0.9470(5) 0.0466(17) Uani 1 1 d . . .
C35 C 0.8086(7) 0.34636(19) 0.8511(5) 0.0487(18) Uani 1 1 d . . .
H35A H 0.8840 0.3322 0.8477 0.058 Uiso 1 1 calc R . .
C36 C 0.7459(7) 0.35676(18) 0.7610(5) 0.0485(18) Uani 1 1 d . . .
H36A H 0.7812 0.3500 0.6977 0.058 Uiso 1 1 calc R . .
C37 C 0.8349(8) 0.34559(19) 1.0438(5) 0.0509(19) Uani 1 1 d . . .
C38 C 0.8595(11) 0.3665(2) 1.1243(7) 0.080(3) Uani 1 1 d . . .
H38A H 0.8317 0.3882 1.1187 0.096 Uiso 1 1 calc R . .
C39 C 0.9258(14) 0.3556(3) 1.2149(8) 0.104(4) Uani 1 1 d . . .
H39A H 0.9430 0.3702 1.2693 0.125 Uiso 1 1 calc R . .
C40 C 0.9649(10) 0.3243(2) 1.2245(6) 0.071(3) Uani 1 1 d . . .
H40A H 1.0055 0.3170 1.2865 0.085 Uiso 1 1 calc R . .
C41 C 0.9455(8) 0.3032(2) 1.1437(6) 0.058(2) Uani 1 1 d . . .
H41A H 0.9766 0.2817 1.1494 0.070 Uiso 1 1 calc R . .
C42 C 0.8798(7) 0.31369(19) 1.0537(5) 0.0498(18) Uani 1 1 d . . .
H42A H 0.8655 0.2991 0.9990 0.060 Uiso 1 1 calc R . .
C46 C 0.6688(18) 0.4646(4) 1.0516(11) 0.129(5) Uani 1 1 d . . .
H46A H 0.5926 0.4581 1.0950 0.155 Uiso 1 1 calc R . .
H46B H 0.6437 0.4601 0.9796 0.155 Uiso 1 1 calc R . .
C47 C 0.700(3) 0.4995(4) 1.0659(18) 0.189(10) Uani 1 1 d . . .
H47A H 0.7079 0.5105 0.9995 0.226 Uiso 1 1 calc R . .
H47B H 0.6291 0.5102 1.1059 0.226 Uiso 1 1 calc R . .
C49 C 0.896(2) 0.4687(5) 1.1127(14) 0.158(7) Uani 1 1 d . . .
H49A H 0.9682 0.4696 1.0618 0.190 Uiso 1 1 calc R . .
H49B H 0.9359 0.4620 1.1790 0.190 Uiso 1 1 calc R . .
C48 C 0.830(3) 0.4993(6) 1.121(3) 0.253(17) Uani 1 1 d . . .
H48A H 0.8895 0.5162 1.0940 0.303 Uiso 1 1 calc R . .
H48B H 0.8150 0.5040 1.1942 0.303 Uiso 1 1 calc R . .
O1 O 1.3067(5) 0.27698(14) 0.5904(4) 0.0600(14) Uani 1 1 d . . .
O2 O 0.9646(5) 0.27924(15) 0.7925(3) 0.0597(15) Uani 1 1 d . . .
O3 O 0.9492(6) 0.33648(13) 0.5107(4) 0.0614(14) Uani 1 1 d . . .
O4 O 0.4558(6) 0.48657(14) 0.2561(4) 0.0704(16) Uani 1 1 d . . .
O5 O 0.3852(16) 0.3921(2) 0.1665(6) 0.193(6) Uani 1 1 d . . .
O6 O 0.0886(7) 0.4412(3) 0.3551(8) 0.150(4) Uani 1 1 d . . .
O7 O 0.7922(15) 0.4477(3) 1.0812(9) 0.154(4) Uani 1 1 d . . .
Si1 Si 0.8134(2) 0.19035(5) 0.43188(14) 0.0446(5) Uani 1 1 d . . .
Si2 Si 0.5534(2) 0.39170(5) 0.63839(14) 0.0453(5) Uani 1 1 d . . .
S1 S 0.74617(18) 0.25141(5) 0.55084(13) 0.0456(4) Uani 1 1 d . . .
S2 S 0.99953(19) 0.24615(4) 0.36925(12) 0.0429(4) Uani 1 1 d . . .
S3 S 1.03544(18) 0.20279(5) 0.58991(13) 0.0443(4) Uani 1 1 d . . .
S4 S 0.3104(3) 0.37759(6) 0.49403(19) 0.0465(7) Uani 0.717(3) 1 d P A .
S4F S 0.4199(7) 0.36365(16) 0.4420(5) 0.0475(18) Uiso 0.283(3) 1 d P A 1
S5 S 0.4461(2) 0.45517(6) 0.55179(17) 0.0418(7) Uani 0.717(3) 1 d P A .
S5F S 0.3456(7) 0.43753(16) 0.5550(5) 0.0455(17) Uiso 0.283(3) 1 d P A 1
S6 S 0.6277(3) 0.40075(7) 0.41144(19) 0.0481(7) Uani 0.717(3) 1 d P A .
S6F S 0.6555(7) 0.42536(18) 0.4407(5) 0.0477(17) Uiso 0.283(3) 1 d P A 1
W2 W 0.39690(3) 0.424130(8) 0.38231(2) 0.04807(10) Uani 1 1 d . . .
W1 W 0.99796(3) 0.263052(7) 0.559607(19) 0.03844(9) Uani 1 1 d . . .

loop_
_atom_site_aniso_label
_atom_site_aniso_U_11
_atom_site_aniso_U_22
_atom_site_aniso_U_33
_atom_site_aniso_U_23
_atom_site_aniso_U_13
_atom_site_aniso_U_12
C1 0.041(4) 0.061(5) 0.043(4) -0.003(3) -0.003(3) -0.003(3)
C2 0.043(4) 0.048(4) 0.042(4) -0.001(3) 0.003(3) 0.002(3)
C3 0.056(5) 0.050(5) 0.049(4) 0.008(3) 0.001(4) -0.007(4)
C4 0.042(4) 0.075(6) 0.073(5) -0.011(4) -0.003(4) 0.008(4)
C5 0.052(5) 0.078(6) 0.047(4) -0.005(4) 0.018(4) -0.009(4)
C6 0.069(5) 0.077(6) 0.045(4) 0.014(4) -0.010(4) -0.005(5)
C7 0.056(5) 0.046(4) 0.041(4) 0.001(3) 0.007(4) -0.002(4)
C8 0.028(3) 0.058(5) 0.062(5) 0.005(4) 0.000(3) 0.000(3)
C9 0.035(4) 0.061(5) 0.034(3) -0.010(3) -0.003(3) 0.005(3)
C10 0.049(4) 0.052(5) 0.043(4) -0.001(3) 0.000(3) -0.005(4)
C11 0.073(6) 0.060(5) 0.050(4) 0.004(4) -0.017(4) -0.010(4)
C12 0.074(6) 0.049(5) 0.060(5) 0.012(4) -0.018(4) -0.014(4)
C13 0.042(4) 0.049(4) 0.052(4) -0.005(3) -0.003(3) 0.001(3)
C14 0.042(4) 0.052(5) 0.045(4) -0.008(3) 0.002(3) -0.002(3)
C15 0.043(4) 0.044(4) 0.047(4) 0.000(3) 0.006(3) -0.004(3)
C16 0.045(4) 0.056(5) 0.054(4) -0.003(4) -0.012(3) 0.001(4)
C17 0.040(4) 0.052(5) 0.069(5) -0.011(4) -0.005(4) 0.001(4)
C18 0.058(5) 0.068(6) 0.077(6) -0.026(5) 0.001(5) 0.001(5)
C19 0.085(7) 0.058(6) 0.082(6) -0.014(5) -0.015(5) -0.013(5)
C20 0.079(6) 0.061(6) 0.081(6) 0.003(5) -0.010(5) -0.015(5)
C21 0.062(5) 0.059(5) 0.063(5) 0.000(4) -0.001(4) -0.013(4)
C22 0.052(4) 0.050(5) 0.050(4) 0.003(3) 0.003(4) -0.001(4)
C23 0.070(5) 0.058(5) 0.050(4) -0.005(4) -0.010(4) 0.007(4)
C24 0.044(4) 0.073(6) 0.052(4) 0.005(4) -0.001(4) -0.009(4)
C25 0.074(6) 0.074(6) 0.064(5) -0.002(5) -0.015(5) -0.022(5)
C26 0.053(5) 0.046(4) 0.069(5) 0.005(4) -0.002(4) 0.004(4)
C27 0.061(6) 0.139(10) 0.067(6) 0.019(6) 0.017(5) -0.016(6)
C28 0.052(5) 0.067(6) 0.048(4) -0.008(4) -0.005(4) -0.003(4)
C29 0.179(13) 0.052(6) 0.077(7) 0.002(5) -0.030(7) 0.017(7)
C30 0.059(6) 0.140(10) 0.091(7) 0.065(7) -0.014(5) -0.028(6)
C31 0.040(4) 0.048(4) 0.045(4) 0.005(3) 0.003(3) 0.001(3)
C32 0.044(4) 0.061(5) 0.048(4) 0.003(4) -0.006(3) 0.006(4)
C33 0.059(5) 0.055(5) 0.041(4) 0.001(3) 0.001(4) 0.009(4)
C34 0.048(4) 0.047(4) 0.045(4) 0.004(3) -0.005(3) -0.005(3)
C35 0.044(4) 0.055(5) 0.047(4) 0.005(3) 0.001(3) 0.005(3)
C36 0.047(4) 0.055(5) 0.044(4) 0.005(3) 0.003(3) 0.002(4)
C37 0.056(5) 0.055(5) 0.042(4) 0.005(3) -0.006(4) 0.000(4)
C38 0.109(8) 0.052(5) 0.079(6) -0.010(5) -0.032(6) 0.017(5)
C39 0.163(12) 0.065(7) 0.082(7) -0.023(5) -0.068(7) 0.009(7)
C40 0.094(7) 0.065(6) 0.053(5) 0.002(4) -0.029(5) 0.005(5)
C41 0.058(5) 0.063(5) 0.054(4) 0.002(4) -0.007(4) 0.006(4)
C42 0.045(4) 0.059(5) 0.045(4) 0.000(3) -0.009(3) 0.007(4)
C46 0.177(16) 0.103(11) 0.107(10) 0.010(8) 0.009(10) 0.019(11)
C47 0.24(3) 0.105(14) 0.22(2) -0.013(14) 0.11(2) -0.020(16)
C49 0.21(2) 0.134(15) 0.129(13) 0.025(11) 0.022(13) -0.055(15)
C48 0.17(2) 0.18(2) 0.42(4) -0.15(3) 0.08(3) -0.055(19)
O1 0.032(3) 0.067(4) 0.080(4) 0.003(3) -0.003(3) -0.005(3)
O2 0.055(3) 0.097(4) 0.027(2) -0.015(3) -0.001(2) 0.007(3)
O3 0.070(4) 0.044(3) 0.070(3) 0.000(3) -0.001(3) 0.003(3)
O4 0.084(4) 0.062(4) 0.065(3) 0.022(3) -0.006(3) -0.005(3)
O5 0.42(2) 0.094(6) 0.064(5) -0.043(5) -0.078(8) 0.078(9)
O6 0.046(4) 0.216(11) 0.186(9) 0.110(8) -0.025(5) -0.021(5)
O7 0.190(12) 0.116(8) 0.155(9) 0.015(7) -0.029(8) 0.009(9)
Si1 0.0468(11) 0.0495(12) 0.0374(9) 0.0011(8) -0.0012(9) -0.0063(9)
Si2 0.0422(11) 0.0519(12) 0.0418(10) 0.0051(9) -0.0004(9) 0.0017(9)
S1 0.0356(9) 0.0632(12) 0.0381(9) -0.0073(8) 0.0019(7) 0.0003(8)
S2 0.0484(10) 0.0493(11) 0.0312(8) -0.0004(7) 0.0046(7) -0.0021(8)
S3 0.0420(9) 0.0534(11) 0.0373(8) 0.0036(8) -0.0040(7) -0.0004(8)
S4 0.0403(14) 0.0524(16) 0.0467(14) 0.0017(11) -0.0009(11) -0.0006(12)
S5 0.0427(13) 0.0433(14) 0.0392(12) 0.0019(10) -0.0011(10) -0.0005(11)
S6 0.0455(14) 0.0559(18) 0.0432(13) 0.0041(12) 0.0079(11) 0.0078(12)
W2 0.05191(19) 0.04881(19) 0.04310(17) 0.00366(13) -0.00774(13) -0.00535(15)
W1 0.03412(15) 0.04853(18) 0.03267(14) -0.00165(12) 0.00095(10) -0.00041(13)

loop_
_atom_type_symbol
_atom_type_description
_atom_type_scat_dispersion_real
_atom_type_scat_dispersion_imag
_atom_type_scat_source
C C 0.0033 0.0016 'International Tables Vol C Tables 4.2.6.8 and 6.1.1.4'
H H 0.0000 0.0000 'International Tables Vol C Tables 4.2.6.8 and 6.1.1.4'
O O 0.0106 0.0060 'International Tables Vol C Tables 4.2.6.8 and 6.1.1.4'
Si Si 0.0817 0.0704 'International Tables Vol C Tables 4.2.6.8 and 6.1.1.4'
S S 0.1246 0.1234 'International Tables Vol C Tables 4.2.6.8 and 6.1.1.4'
W W -0.8490 6.8722 'International Tables Vol C Tables 4.2.6.8 and 6.1.1.4'

loop_
_exptl_crystal_face_index_h
_exptl_crystal_face_index_k
_exptl_crystal_face_index_l
_exptl_crystal_face_perp_dist
0 1 0 0.0470
0 -1 0 0.0380
-6 -3 4 0.0880
5 3 -4 0.0940
0 1 4 0.1230
0 -1 -4 0.1810

loop_
_geom_angle_atom_site_label_1
_geom_angle_atom_site_label_2
_geom_angle_atom_site_label_3
_geom_angle
_geom_angle_site_symmetry_1
_geom_angle_site_symmetry_3
_geom_angle_publ_flag
S1 C1 Si1 111.3(4) . . ?
S1 C1 H1A 109.4 . . ?
Si1 C1 H1A 109.4 . . ?
S1 C1 H1B 109.4 . . ?
Si1 C1 H1B 109.4 . . ?
H1A C1 H1B 108.0 . . ?
S2 C2 Si1 111.7(3) . . ?
S2 C2 H2A 109.3 . . ?
Si1 C2 H2A 109.3 . . ?
S2 C2 H2B 109.3 . . ?
Si1 C2 H2B 109.3 . . ?
H2A C2 H2B 107.9 . . ?
S3 C3 Si1 109.0(4) . . ?
S3 C3 H3A 109.9 . . ?
Si1 C3 H3A 109.9 . . ?
S3 C3 H3B 109.9 . . ?
Si1 C3 H3B 109.9 . . ?
H3A C3 H3B 108.3 . . ?
S1 C4 H4A 109.5 . . ?
S1 C4 H4B 109.5 . . ?
H4A C4 H4B 109.5 . . ?
S1 C4 H4C 109.5 . . ?
H4A C4 H4C 109.5 . . ?
H4B C4 H4C 109.5 . . ?
S2 C5 H5A 109.5 . . ?
S2 C5 H5B 109.5 . . ?
H5A C5 H5B 109.5 . . ?
S2 C5 H5C 109.5 . . ?
H5A C5 H5C 109.5 . . ?
H5B C5 H5C 109.5 . . ?
S3 C6 H6C 109.5 . . ?
S3 C6 H6B 109.5 . . ?
H6C C6 H6B 109.5 . . ?
S3 C6 H6A 109.5 . . ?
H6C C6 H6A 109.5 . . ?
H6B C6 H6A 109.5 . . ?
O1 C7 W1 177.7(7) . . ?
O2 C8 W1 179.1(7) . . ?
O3 C9 W1 177.8(6) . . ?
C11 C10 C15 117.7(7) . . ?
C11 C10 Si1 121.2(6) . . ?
C15 C10 Si1 121.1(5) . . ?
C12 C11 C10 121.0(7) . . ?
C12 C11 H11A 119.5 . . ?
C10 C11 H11A 119.5 . . ?
C11 C12 C13 121.2(7) . . ?
C11 C12 H12A 119.4 . . ?
C13 C12 H12A 119.4 . . ?
C14 C13 C12 118.1(7) . . ?
C14 C13 C16 121.4(7) . . ?
C12 C13 C16 120.5(7) . . ?
C13 C14 C15 121.2(7) . . ?
C13 C14 H14A 119.4 . . ?
C15 C14 H14A 119.4 . . ?
C14 C15 C10 120.9(7) . . ?
C14 C15 H15A 119.6 . . ?
C10 C15 H15A 119.6 . . ?
C17 C16 C21 117.8(7) . . ?
C17 C16 C13 122.0(7) . . ?
C21 C16 C13 120.2(7) . . ?
C18 C17 C16 122.6(8) . . ?
C18 C17 H17A 118.7 . . ?
C16 C17 H17A 118.7 . . ?
C17 C18 C19 118.9(8) . . ?
C17 C18 H18A 120.5 . . ?
C19 C18 H18A 120.5 . . ?
C18 C19 C20 119.7(8) . . ?
C18 C19 H19A 120.1 . . ?
C20 C19 H19A 120.1 . . ?
C21 C20 C19 121.9(9) . . ?
C21 C20 H20A 119.1 . . ?
C19 C20 H20A 119.1 . . ?
C20 C21 C16 119.0(8) . . ?
C20 C21 H21A 120.5 . . ?
C16 C21 H21A 120.5 . . ?
S4 C22 Si2 112.9(4) . . ?
S4 C22 H22A 109.0 . . ?
Si2 C22 H22A 109.0 . . ?
S4 C22 H22B 109.0 . . ?
Si2 C22 H22B 109.0 . . ?
H22A C22 H22B 107.8 . . ?
S5 C23 Si2 112.4(4) . . ?
S5 C23 H23A 109.1 . . ?
Si2 C23 H23A 109.1 . . ?
S5 C23 H23B 109.1 . . ?
Si2 C23 H23B 109.1 . . ?
H23A C23 H23B 107.8 . . ?
S6 C24 Si2 114.4(4) . . ?
S6 C24 H24A 108.7 . . ?
Si2 C24 H24A 108.7 . . ?
S6 C24 H24B 108.7 . . ?
Si2 C24 H24B 108.7 . . ?
H24A C24 H24B 107.6 . . ?
S4 C25 H25A 109.5 . . ?
S4 C25 H25B 109.5 . . ?
H25A C25 H25B 109.5 . . ?
S4 C25 H25C 109.5 . . ?
H25A C25 H25C 109.5 . . ?
H25B C25 H25C 109.5 . . ?
S5 C26 H26A 109.5 . . ?
S5 C26 H26B 109.5 . . ?
H26A C26 H26B 109.5 . . ?
S5 C26 H26C 109.5 . . ?
H26A C26 H26C 109.5 . . ?
H26B C26 H26C 109.5 . . ?
S6 C27 H27A 109.5 . . ?
S6 C27 H27B 109.5 . . ?
H27A C27 H27B 109.5 . . ?
S6 C27 H27C 109.5 . . ?
H27A C27 H27C 109.5 . . ?
H27B C27 H27C 109.5 . . ?
O4 C28 W2 177.5(7) . . ?
O5 C29 W2 176.6(11) . . ?
O6 C30 W2 177.8(13) . . ?
C36 C31 C32 116.5(7) . . ?
C36 C31 Si2 120.6(5) . . ?
C32 C31 Si2 122.9(5) . . ?
C33 C32 C31 120.9(7) . . ?
C33 C32 H32A 119.6 . . ?
C31 C32 H32A 119.6 . . ?
C34 C33 C32 121.6(6) . . ?
C34 C33 H33A 119.2 . . ?
C32 C33 H33A 119.2 . . ?
C33 C34 C35 117.4(7) . . ?
C33 C34 C37 121.3(6) . . ?
C35 C34 C37 121.3(7) . . ?
C36 C35 C34 121.9(7) . . ?
C36 C35 H35A 119.1 . . ?
C34 C35 H35A 119.1 . . ?
C35 C36 C31 121.7(6) . . ?
C35 C36 H36A 119.1 . . ?
C31 C36 H36A 119.1 . . ?
C38 C37 C42 118.3(7) . . ?
C38 C37 C34 122.0(7) . . ?
C42 C37 C34 119.7(7) . . ?
C37 C38 C39 120.6(9) . . ?
C37 C38 H38A 119.7 . . ?
C39 C38 H38A 119.7 . . ?
C40 C39 C38 120.4(9) . . ?
C40 C39 H39A 119.8 . . ?
C38 C39 H39A 119.8 . . ?
C39 C40 C41 120.1(8) . . ?
C39 C40 H40A 119.9 . . ?
C41 C40 H40A 119.9 . . ?
C40 C41 C42 120.0(8) . . ?
C40 C41 H41A 120.0 . . ?
C42 C41 H41A 120.0 . . ?
C41 C42 C37 120.6(7) . . ?
C41 C42 H42A 119.7 . . ?
C37 C42 H42A 119.7 . . ?
O7 C46 C47 105.7(16) . . ?
O7 C46 H46A 110.6 . . ?
C47 C46 H46A 110.6 . . ?
O7 C46 H46B 110.6 . . ?
C47 C46 H46B 110.6 . . ?
H46A C46 H46B 108.7 . . ?
C48 C47 C46 103(2) . . ?
C48 C47 H47A 111.1 . . ?
C46 C47 H47A 111.1 . . ?
C48 C47 H47B 111.1 . . ?
C46 C47 H47B 111.1 . . ?
H47A C47 H47B 109.0 . . ?
O7 C49 C48 104.8(18) . . ?
O7 C49 H49A 110.8 . . ?
C48 C49 H49A 110.8 . . ?
O7 C49 H49B 110.8 . . ?
C48 C49 H49B 110.8 . . ?
H49A C49 H49B 108.9 . . ?
C49 C48 C47 110.9(19) . . ?
C49 C48 H48A 109.5 . . ?
C47 C48 H48A 109.5 . . ?
C49 C48 H48B 109.5 . . ?
C47 C48 H48B 109.5 . . ?
H48A C48 H48B 108.0 . . ?
C49 O7 C46 111.8(14) . . ?
C10 Si1 C2 111.2(3) . . ?
C10 Si1 C1 111.2(3) . . ?
C2 Si1 C1 105.7(3) . . ?
C10 Si1 C3 110.3(3) . . ?
C2 Si1 C3 110.1(3) . . ?
C1 Si1 C3 108.2(3) . . ?
C31 Si2 C24 110.8(3) . . ?
C31 Si2 C22 111.8(3) . . ?
C24 Si2 C22 106.2(3) . . ?
C31 Si2 C23 110.1(3) . . ?
C24 Si2 C23 108.4(4) . . ?
C22 Si2 C23 109.5(4) . . ?
C4 S1 C1 101.6(4) . . ?
C4 S1 W1 109.9(3) . . ?
C1 S1 W1 113.0(2) . . ?
C5 S2 C2 99.9(4) . . ?
C5 S2 W1 108.3(3) . . ?
C2 S2 W1 113.6(2) . . ?
C3 S3 C6 101.8(4) . . ?
C3 S3 W1 111.7(3) . . ?
C6 S3 W1 111.4(3) . . ?
C22 S4 C25 102.1(4) . . ?
C22 S4 W2 114.0(3) . . ?
C25 S4 W2 108.1(3) . . ?
C26 S5 C23 104.3(4) . . ?
C26 S5 W2 111.8(3) . . ?
C23 S5 W2 113.1(3) . . ?
C27 S6 C24 102.4(4) . . ?
C27 S6 W2 111.7(4) . . ?
C24 S6 W2 115.0(3) . . ?
C30 W2 C29 87.7(6) . . ?
C30 W2 C28 87.4(4) . . ?
C29 W2 C28 85.2(4) . . ?
C30 W2 S5F 81.0(4) . . ?
C29 W2 S5F 160.6(4) . . ?
C28 W2 S5F 109.9(3) . . ?
C30 W2 S6 169.4(3) . . ?
C29 W2 S6 89.3(4) . . ?
C28 W2 S6 102.5(2) . . ?
S5F W2 S6 99.01(17) . . ?
C30 W2 S4 84.5(3) . . ?
C29 W2 S4 99.4(3) . . ?
C28 W2 S4 170.5(2) . . ?
S5F W2 S4 63.95(17) . . ?
S6 W2 S4 85.96(8) . . ?
C30 W2 S5 99.2(4) . . ?
C29 W2 S5 171.1(4) . . ?
C28 W2 S5 89.5(2) . . ?
S5F W2 S5 28.14(16) . . ?
S6 W2 S5 84.97(8) . . ?
S4 W2 S5 86.94(8) . . ?
C30 W2 S6F 163.4(4) . . ?
C29 W2 S6F 107.1(5) . . ?
C28 W2 S6F 86.3(3) . . ?
S5F W2 S6F 86.7(2) . . ?
S6 W2 S6F 25.16(16) . . ?
S4 W2 S6F 100.19(16) . . ?
S5 W2 S6F 65.40(16) . . ?
C30 W2 S4F 108.7(4) . . ?
C29 W2 S4F 81.0(3) . . ?
C28 W2 S4F 158.1(3) . . ?
S5F W2 S4F 87.8(2) . . ?
S6 W2 S4F 60.70(16) . . ?
S4 W2 S4F 31.28(14) . . ?
S5 W2 S4F 101.96(15) . . ?
S6F W2 S4F 81.8(2) . . ?
C7 W1 C8 88.1(3) . . ?
C7 W1 C9 89.4(3) . . ?
C8 W1 C9 88.8(3) . . ?
C7 W1 S1 175.8(2) . . ?
C8 W1 S1 88.0(2) . . ?
C9 W1 S1 92.2(2) . . ?
C7 W1 S3 91.2(2) . . ?
C8 W1 S3 94.7(2) . . ?
C9 W1 S3 176.47(18) . . ?
S1 W1 S3 87.49(6) . . ?
C7 W1 S2 97.8(2) . . ?
C8 W1 S2 173.7(2) . . ?
C9 W1 S2 93.41(18) . . ?
S1 W1 S2 86.03(6) . . ?
S3 W1 S2 83.06(6) . . ?

loop_
_geom_bond_atom_site_label_1
_geom_bond_atom_site_label_2
_geom_bond_distance
_geom_bond_site_symmetry_2
_geom_bond_publ_flag
C1 S1 1.825(7) . ?
C1 Si1 1.892(8) . ?
C1 H1A 0.9900 . ?
C1 H1B 0.9900 . ?
C2 S2 1.839(7) . ?
C2 Si1 1.889(6) . ?
C2 H2A 0.9900 . ?
C2 H2B 0.9900 . ?
C3 S3 1.801(8) . ?
C3 Si1 1.914(8) . ?
C3 H3A 0.9900 . ?
C3 H3B 0.9900 . ?
C4 S1 1.814(9) . ?
C4 H4A 0.9800 . ?
C4 H4B 0.9800 . ?
C4 H4C 0.9800 . ?
C5 S2 1.778(7) . ?
C5 H5A 0.9800 . ?
C5 H5B 0.9800 . ?
C5 H5C 0.9800 . ?
C6 S3 1.810(7) . ?
C6 H6C 0.9800 . ?
C6 H6B 0.9800 . ?
C6 H6A 0.9800 . ?
C7 O1 1.166(9) . ?
C7 W1 1.946(8) . ?
C8 O2 1.186(8) . ?
C8 W1 1.969(8) . ?
C9 O3 1.182(9) . ?
C9 W1 1.984(8) . ?
C10 C11 1.410(10) . ?
C10 C15 1.415(10) . ?
C10 Si1 1.878(8) . ?
C11 C12 1.388(11) . ?
C11 H11A 0.9500 . ?
C12 C13 1.412(11) . ?
C12 H12A 0.9500 . ?
C13 C14 1.395(10) . ?
C13 C16 1.490(10) . ?
C14 C15 1.397(10) . ?
C14 H14A 0.9500 . ?
C15 H15A 0.9500 . ?
C16 C17 1.413(10) . ?
C16 C21 1.426(11) . ?
C17 C18 1.382(11) . ?
C17 H17A 0.9500 . ?
C18 C19 1.391(12) . ?
C18 H18A 0.9500 . ?
C19 C20 1.404(12) . ?
C19 H19A 0.9500 . ?
C20 C21 1.382(12) . ?
C20 H20A 0.9500 . ?
C21 H21A 0.9500 . ?
C22 S4 1.796(8) . ?
C22 Si2 1.892(8) . ?
C22 H22A 0.9900 . ?
C22 H22B 0.9900 . ?
C23 S5 1.785(8) . ?
C23 Si2 1.897(8) . ?
C23 H23A 0.9900 . ?
C23 H23B 0.9900 . ?
C24 S6 1.818(8) . ?
C24 Si2 1.878(7) . ?
C24 H24A 0.9900 . ?
C24 H24B 0.9900 . ?
C25 S4 1.818(9) . ?
C25 H25A 0.9800 . ?
C25 H25B 0.9800 . ?
C25 H25C 0.9800 . ?
C26 S5 1.781(8) . ?
C26 H26A 0.9800 . ?
C26 H26B 0.9800 . ?
C26 H26C 0.9800 . ?
C27 S6 1.785(9) . ?
C27 H27A 0.9800 . ?
C27 H27B 0.9800 . ?
C27 H27C 0.9800 . ?
C28 O4 1.195(9) . ?
C28 W2 1.954(9) . ?
C29 O5 1.196(12) . ?
C29 W2 1.938(11) . ?
C30 O6 1.202(12) . ?
C30 W2 1.927(11) . ?
C31 C36 1.408(10) . ?
C31 C32 1.433(9) . ?
C31 Si2 1.873(7) . ?
C32 C33 1.407(10) . ?
C32 H32A 0.9500 . ?
C33 C34 1.399(10) . ?
C33 H33A 0.9500 . ?
C34 C35 1.405(9) . ?
C34 C37 1.505(10) . ?
C35 C36 1.391(10) . ?
C35 H35A 0.9500 . ?
C36 H36A 0.9500 . ?
C37 C38 1.387(11) . ?
C37 C42 1.408(11) . ?
C38 C39 1.417(13) . ?
C38 H38A 0.9500 . ?
C39 C40 1.367(13) . ?
C39 H39A 0.9500 . ?
C40 C41 1.388(11) . ?
C40 H40A 0.9500 . ?
C41 C42 1.404(10) . ?
C41 H41A 0.9500 . ?
C42 H42A 0.9500 . ?
C46 O7 1.452(17) . ?
C46 C47 1.50(2) . ?
C46 H46A 0.9900 . ?
C46 H46B 0.9900 . ?
C47 C48 1.46(3) . ?
C47 H47A 0.9900 . ?
C47 H47B 0.9900 . ?
C49 O7 1.401(19) . ?
C49 C48 1.43(3) . ?
C49 H49A 0.9900 . ?
C49 H49B 0.9900 . ?
C48 H48A 0.9900 . ?
C48 H48B 0.9900 . ?
S1 W1 2.5258(18) . ?
S2 W1 2.5968(16) . ?
S3 W1 2.5713(19) . ?
S4 W2 2.589(3) . ?
S4F W2 2.651(7) . ?
S5 W2 2.610(2) . ?
S5F W2 2.399(6) . ?
S6 W2 2.494(3) . ?
S6F W2 2.642(7) . ?
